data_2228704
loop_
_publ_author_name
'Fraga-Hern\'andez, Javier'
'Blacque, Olivier'
'Berke, Heinz'

_publ_section_title
;
 Bis[1,3-bis(2,4,6-trimethylphenyl)-2,3-dihydro-1<i>H</i>-imidazol-2-ylidene]dichloridodinitrosyltungsten(II)
 tetrahydrofuran-<i>d</i>~8~ monosolvate
;
_journal_coeditor_code FJ2368
_journal_issue 1
_journal_name_full 'Acta Crystallographica Section E'
_journal_page_first m31
_journal_paper_doi 10.1107/S1600536810050099
_journal_volume 67
_journal_year 2011
_chemical_formula_iupac '[W Cl2 (N O)2 (C21 H24 N2)2], C4 D8 O'
_chemical_formula_moiety 'C42 H48 Cl2 N6 O2 W, C4 D8 O'
_chemical_formula_sum 'C46 H48 Cl2 D8 N6 O3 W'
_chemical_formula_weight 1003.72
_chemical_name_systematic
;
Bis[1,3-bis(2,4,6-trimethylphenyl)-2,3-dihydro-1<i>H</i>-imidazol-
2-ylidene]dichloridodinitrosyltungsten(II) tetrahydrofuran-<i>d</i>~8~
monosolvate
;
_space_group_IT_number 2
_symmetry_cell_setting triclinic
_symmetry_space_group_name_Hall '-P 1'
_symmetry_space_group_name_H-M 'P -1'
_audit_creation_method 'WinGX routine CIF_UPDATE'
_cell_angle_alpha 81.245(8)
_cell_angle_beta 72.473(7)
_cell_angle_gamma 68.983(7)
_cell_formula_units_Z 2
_cell_length_a 11.3861(7)
_cell_length_b 13.0517(9)
_cell_length_c 17.0448(11)
_cell_measurement_reflns_used 7997
_cell_measurement_temperature 183(2)
_cell_measurement_theta_max 30.3
_cell_measurement_theta_min 2.95
_cell_volume 2251.9(3)
_computing_cell_refinement 'CELL in IPDS Software (Stoe & Cie, 1999)'
_computing_data_collection 'EXPOSE in IPDS Software (Stoe & Cie, 1999)'
_computing_data_reduction 'INTEGRATE in IPDS Software (Stoe & Cie, 1999)'
_computing_molecular_graphics 'ORTEP-3 for Windows (Farrugia, 1997)'
_computing_publication_material 'SHELXL97 (Sheldrick, 2008), WinGX (Farrugia, 1999) and publCIF (Westrip, 2010)'
_computing_structure_refinement 'SHELXL97 (Sheldrick, 2008)'
_computing_structure_solution 'SHELXS97 (Sheldrick, 2008)'
_diffrn_ambient_temperature 183(2)
_diffrn_measured_fraction_theta_full 0.939
_diffrn_measured_fraction_theta_max 0.939
_diffrn_measurement_device_type 'Stoe IPDS'
_diffrn_measurement_method '\f oscillation scan'
_diffrn_radiation_monochromator graphite
_diffrn_radiation_source 'fine-focus sealed tube'
_diffrn_radiation_type MoK\a
_diffrn_radiation_wavelength 0.71073
_diffrn_reflns_av_R_equivalents 0.0464
_diffrn_reflns_limit_h_max 13
_diffrn_reflns_limit_h_min -12
_diffrn_reflns_limit_k_max 15
_diffrn_reflns_limit_k_min -15
_diffrn_reflns_limit_l_max 20
_diffrn_reflns_limit_l_min 0
_diffrn_reflns_number 44725
_diffrn_reflns_theta_full 25
_diffrn_reflns_theta_max 25
_diffrn_reflns_theta_min 2.95
_diffrn_standards_decay_% 0
_diffrn_standards_number 331
_exptl_absorpt_coefficient_mu 2.73
_exptl_absorpt_correction_T_max 0.816
_exptl_absorpt_correction_T_min 0.568
_exptl_absorpt_correction_type numerical
_exptl_absorpt_process_details '(Coppens <i>et al.</i>, 1965)'
_exptl_crystal_colour green
_exptl_crystal_density_diffrn 1.48
_exptl_crystal_density_method 'not measured'
_exptl_crystal_description plate
_exptl_crystal_F_000 1012
_exptl_crystal_size_max 0.25
_exptl_crystal_size_mid 0.15
_exptl_crystal_size_min 0.08
_refine_diff_density_max 0.995
_refine_diff_density_min -0.415
_refine_ls_extinction_method none
_refine_ls_goodness_of_fit_ref 1.116
_refine_ls_hydrogen_treatment constr
_refine_ls_matrix_type full
_refine_ls_number_parameters 535
_refine_ls_number_reflns 7466
_refine_ls_number_restraints 0
_refine_ls_restrained_S_all 1.116
_refine_ls_R_factor_gt 0.0256
_refine_ls_shift/su_max 0.001
_refine_ls_structure_factor_coef Fsqd
_refine_ls_weighting_details 'w=1/[\s^2^(Fo^2^)+(0.0434P)^2^] where P=(Fo^2^+2Fc^2^)/3'
_refine_ls_weighting_scheme calc
_refine_ls_wR_factor_ref 0.0757
_reflns_number_gt 6365
_reflns_number_total 7466
_reflns_threshold_expression I>2\s(I)
_cod_data_source_file fj2368.cif
_cod_data_source_block I
_cod_original_formula_sum 'C46 H48 D8 Cl2 N6 O3 W'
_cod_database_code 2228704
_cod_database_fobs_code 2228704

loop_
_symmetry_equiv_pos_as_xyz
'x, y, z'
'-x, -y, -z'

loop_
_atom_site_type_symbol
_atom_site_label
_atom_site_fract_x
_atom_site_fract_y
_atom_site_fract_z
_atom_site_U_iso_or_equiv
_atom_site_adp_type
_atom_site_calc_flag
_atom_site_refinement_flags
_atom_site_occupancy
_atom_site_disorder_assembly
_atom_site_disorder_group
W W1 0.748163(17) 0.774765(17) 0.734179(12) 0.02191(7) Uani d . 1 . .
Cl Cl1 0.74039(11) 0.82743(12) 0.59143(8) 0.0377(3) Uani d . 1 . .
Cl Cl2 0.63266(11) 0.96649(11) 0.76621(9) 0.0401(3) Uani d . 1 . .
N N1 0.8115(4) 0.6268(4) 0.7123(3) 0.0350(10) Uani d . 1 . .
O O1 0.8406(4) 0.5351(3) 0.7034(3) 0.0607(13) Uani d . 1 . .
N N2 0.7786(4) 0.7372(4) 0.8350(3) 0.0434(12) Uani d . 1 . .
O O2 0.8123(5) 0.7087(5) 0.8966(3) 0.0757(17) Uani d . 1 . .
C C1 0.5416(4) 0.7669(4) 0.7755(3) 0.0235(10) Uani d . 1 . .
N N3 0.4669(3) 0.7666(4) 0.8548(2) 0.0287(9) Uani d . 1 . .
C C2 0.3430(5) 0.7670(5) 0.8590(3) 0.0442(15) Uani d . 1 . .
H H2 0.2756 0.7681 0.9065 0.057 Uiso calc R 1 . .
C C3 0.3397(5) 0.7653(5) 0.7825(3) 0.0434(15) Uani d . 1 . .
H H3 0.2693 0.7645 0.766 0.056 Uiso calc R 1 . .
N N4 0.4603(3) 0.7649(4) 0.7312(2) 0.0286(9) Uani d . 1 . .
C C4 0.5013(4) 0.7590(4) 0.9315(3) 0.0258(10) Uani d . 1 . .
C C5 0.5675(4) 0.6562(4) 0.9616(3) 0.0302(11) Uani d . 1 . .
C C6 0.5887(5) 0.6493(5) 1.0389(3) 0.0381(12) Uani d . 1 . .
H H6 0.6348 0.5816 1.0595 0.049 Uiso calc R 1 . .
C C7 0.5432(5) 0.7401(5) 1.0858(3) 0.0399(14) Uani d . 1 . .
C C8 0.4749(5) 0.8402(5) 1.0539(3) 0.0393(14) Uani d . 1 . .
H H8 0.4437 0.9018 1.085 0.051 Uiso calc R 1 . .
C C9 0.4517(4) 0.8518(4) 0.9777(3) 0.0310(12) Uani d . 1 . .
C C10 0.6143(6) 0.5546(5) 0.9139(4) 0.0431(13) Uani d . 1 . .
H H10A 0.5501 0.5573 0.8871 0.056 Uiso calc R 1 . .
H H10B 0.6279 0.4907 0.9508 0.056 Uiso calc R 1 . .
H H10C 0.695 0.5509 0.8732 0.056 Uiso calc R 1 . .
C C11 0.5614(6) 0.7296(7) 1.1711(4) 0.062(2) Uani d . 1 . .
H H11A 0.5813 0.7919 1.1796 0.081 Uiso calc R 1 . .
H H11B 0.6319 0.6635 1.1766 0.081 Uiso calc R 1 . .
H H11C 0.4826 0.7268 1.2112 0.081 Uiso calc R 1 . .
C C12 0.3677(5) 0.9606(5) 0.9488(4) 0.0460(15) Uani d . 1 . .
H H12A 0.2829 0.9572 0.9538 0.06 Uiso calc R 1 . .
H H12B 0.4075 0.9766 0.8923 0.06 Uiso calc R 1 . .
H H12C 0.3591 1.0174 0.982 0.06 Uiso calc R 1 . .
C C13 0.4801(4) 0.7632(4) 0.6427(3) 0.0271(11) Uani d . 1 . .
C C14 0.5257(4) 0.6605(4) 0.6083(3) 0.0325(12) Uani d . 1 . .
C C15 0.5311(5) 0.6613(5) 0.5253(3) 0.0393(14) Uani d . 1 . .
H H15 0.5628 0.5948 0.5 0.051 Uiso calc R 1 . .
C C16 0.4906(4) 0.7580(5) 0.4795(3) 0.0371(13) Uani d . 1 . .
C C17 0.4438(4) 0.8572(5) 0.5170(3) 0.0352(12) Uani d . 1 . .
H H17 0.4162 0.9224 0.4865 0.046 Uiso calc R 1 . .
C C18 0.4374(4) 0.8611(4) 0.5994(3) 0.0279(11) Uani d . 1 . .
C C19 0.5644(6) 0.5538(5) 0.6569(4) 0.0484(15) Uani d . 1 . .
H H19A 0.6345 0.5503 0.6786 0.063 Uiso calc R 1 . .
H H19B 0.5927 0.4938 0.6218 0.063 Uiso calc R 1 . .
H H19C 0.491 0.5489 0.7015 0.063 Uiso calc R 1 . .
C C20 0.4971(5) 0.7543(7) 0.3890(4) 0.0550(18) Uani d . 1 . .
H H20A 0.5867 0.7257 0.3579 0.071 Uiso calc R 1 . .
H H20B 0.4579 0.8271 0.3678 0.071 Uiso calc R 1 . .
H H20C 0.4509 0.7077 0.3844 0.071 Uiso calc R 1 . .
C C21 0.3868(5) 0.9700(4) 0.6394(4) 0.0393(13) Uani d . 1 . .
H H21A 0.3122 0.9721 0.6852 0.051 Uiso calc R 1 . .
H H21B 0.362 1.0287 0.6 0.051 Uiso calc R 1 . .
H H21C 0.454 0.9783 0.6584 0.051 Uiso calc R 1 . .
C C22 0.9457(4) 0.8013(4) 0.6851(3) 0.0218(10) Uani d . 1 . .
N N5 0.9786(3) 0.8939(3) 0.6796(2) 0.0223(8) Uani d . 1 . .
C C23 1.1098(4) 0.8746(4) 0.6391(3) 0.0253(10) Uani d . 1 . .
H H23 1.1533 0.9255 0.6276 0.033 Uiso calc R 1 . .
C C24 1.1615(4) 0.7697(4) 0.6197(3) 0.0268(11) Uani d . 1 . .
H H24 1.2479 0.7333 0.5926 0.035 Uiso calc R 1 . .
N N6 1.0612(3) 0.7249(3) 0.6478(2) 0.0223(8) Uani d . 1 . .
C C25 0.9052(4) 0.9987(4) 0.7170(3) 0.0238(10) Uani d . 1 . .
C C26 0.9017(4) 1.0074(4) 0.7986(3) 0.0271(11) Uani d . 1 . .
C C27 0.8452(5) 1.1120(4) 0.8294(3) 0.0322(12) Uani d . 1 . .
H H27 0.8398 1.1197 0.8839 0.042 Uiso calc R 1 . .
C C28 0.7966(5) 1.2048(4) 0.7820(3) 0.0323(11) Uani d . 1 . .
C C29 0.8005(4) 1.1917(4) 0.7015(3) 0.0304(11) Uani d . 1 . .
H H29 0.7662 1.2532 0.6695 0.04 Uiso calc R 1 . .
C C30 0.8543(4) 1.0889(4) 0.6676(3) 0.0255(10) Uani d . 1 . .
C C31 0.9567(6) 0.9102(5) 0.8509(4) 0.0428(14) Uani d . 1 . .
H H31A 0.8997 0.867 0.8675 0.056 Uiso calc R 1 . .
H H31B 0.9645 0.9345 0.8989 0.056 Uiso calc R 1 . .
H H31C 1.0412 0.8663 0.8201 0.056 Uiso calc R 1 . .
C C32 0.7440(6) 1.3177(5) 0.8157(4) 0.0492(15) Uani d . 1 . .
H H32A 0.713 1.3119 0.8747 0.064 Uiso calc R 1 . .
H H32B 0.6735 1.3634 0.7932 0.064 Uiso calc R 1 . .
H H32C 0.8122 1.3496 0.8008 0.064 Uiso calc R 1 . .
C C33 0.8575(5) 1.0771(4) 0.5809(3) 0.0359(12) Uani d . 1 . .
H H33A 0.9425 1.0721 0.5453 0.047 Uiso calc R 1 . .
H H33B 0.7931 1.1399 0.5636 0.047 Uiso calc R 1 . .
H H33C 0.839 1.0118 0.5782 0.047 Uiso calc R 1 . .
C C34 1.0899(4) 0.6077(4) 0.6418(3) 0.0251(10) Uani d . 1 . .
C C35 1.1166(4) 0.5382(4) 0.7091(3) 0.0285(11) Uani d . 1 . .
C C36 1.1433(4) 0.4258(4) 0.7025(3) 0.0335(11) Uani d . 1 . .
H H36 1.1591 0.3774 0.7471 0.044 Uiso calc R 1 . .
C C37 1.1465(4) 0.3850(4) 0.6306(3) 0.0327(12) Uani d . 1 . .
C C38 1.1286(4) 0.4567(4) 0.5636(3) 0.0308(11) Uani d . 1 . .
H H38 1.1363 0.429 0.5145 0.04 Uiso calc R 1 . .
C C39 1.0993(4) 0.5699(4) 0.5670(3) 0.0263(10) Uani d . 1 . .
C C40 1.1198(6) 0.5791(5) 0.7860(4) 0.0409(13) Uani d . 1 . .
H H40A 1.1826 0.6167 0.7722 0.053 Uiso calc R 1 . .
H H40B 1.144 0.518 0.8239 0.053 Uiso calc R 1 . .
H H40C 1.035 0.6288 0.8111 0.053 Uiso calc R 1 . .
C C41 1.1681(6) 0.2642(4) 0.6278(4) 0.0447(14) Uani d . 1 . .
H H41A 1.0854 0.2524 0.6445 0.058 Uiso calc R 1 . .
H H41B 1.2198 0.2224 0.6645 0.058 Uiso calc R 1 . .
H H41C 1.2129 0.2409 0.5727 0.058 Uiso calc R 1 . .
C C42 1.0835(5) 0.6465(5) 0.4932(3) 0.0356(12) Uani d . 1 . .
H H42A 0.9999 0.7033 0.5065 0.046 Uiso calc R 1 . .
H H42B 1.0891 0.6065 0.4487 0.046 Uiso calc R 1 . .
H H42C 1.1513 0.679 0.4771 0.046 Uiso calc R 1 . .
O O3 0.0873(4) 0.7653(5) 1.0168(3) 0.0734(15) Uani d . 1 . .
C C43 -0.0328(7) 0.8164(9) 1.0722(5) 0.086(3) Uani d . 1 . .
D D43A -0.0682 0.8929 1.0547 0.112 Uiso calc R 1 . .
D D43B -0.0216 0.8134 1.1268 0.112 Uiso calc R 1 . .
C C44 -0.1204(9) 0.7577(10) 1.0733(7) 0.100(3) Uani d . 1 . .
D D44A -0.1681 0.7896 1.0321 0.129 Uiso calc R 1 . .
D D44B -0.1823 0.7596 1.127 0.129 Uiso calc R 1 . .
C C45 -0.0341(12) 0.6449(9) 1.0546(8) 0.111(4) Uani d . 1 . .
D D45A -0.0705 0.6081 1.0275 0.145 Uiso calc R 1 . .
D D45B -0.0153 0.6018 1.1037 0.145 Uiso calc R 1 . .
C C46 0.0864(10) 0.6674(9) 0.9966(6) 0.098(3) Uani d . 1 . .
D D46A 0.1649 0.6084 1.0027 0.127 Uiso calc R 1 . .
D D46B 0.0832 0.6722 0.9399 0.127 Uiso calc R 1 . .

loop_
_atom_site_aniso_label
_atom_site_aniso_U_11
_atom_site_aniso_U_22
_atom_site_aniso_U_33
_atom_site_aniso_U_12
_atom_site_aniso_U_13
_atom_site_aniso_U_23
W1 0.01818(9) 0.02470(11) 0.02314(10) -0.00853(6) -0.00253(6) -0.00466(7)
Cl1 0.0302(6) 0.0598(9) 0.0275(6) -0.0210(6) -0.0064(5) -0.0024(6)
Cl2 0.0273(6) 0.0348(7) 0.0563(8) -0.0127(5) 0.0022(5) -0.0182(7)
N1 0.0211(19) 0.031(3) 0.048(3) -0.0105(17) -0.0039(18) 0.006(2)
O1 0.039(2) 0.036(2) 0.103(4) -0.0160(18) -0.001(2) -0.018(3)
N2 0.030(2) 0.067(3) 0.040(3) -0.028(2) -0.009(2) 0.004(3)
O2 0.063(3) 0.149(5) 0.038(3) -0.065(3) -0.026(2) 0.028(3)
C1 0.025(2) 0.024(2) 0.023(2) -0.0101(18) -0.0046(18) -0.002(2)
N3 0.0227(18) 0.039(2) 0.028(2) -0.0139(17) -0.0039(16) -0.006(2)
C2 0.028(3) 0.078(4) 0.034(3) -0.031(3) 0.000(2) -0.005(3)
C3 0.027(2) 0.076(4) 0.035(3) -0.029(3) -0.003(2) -0.008(3)
N4 0.0233(18) 0.039(2) 0.027(2) -0.0157(17) -0.0064(16) -0.001(2)
C4 0.022(2) 0.035(3) 0.020(2) -0.0131(19) -0.0006(17) -0.003(2)
C5 0.030(2) 0.036(3) 0.024(3) -0.015(2) 0.0027(19) -0.007(2)
C6 0.032(3) 0.048(3) 0.028(3) -0.010(2) -0.001(2) -0.004(3)
C7 0.029(2) 0.065(4) 0.027(3) -0.017(3) -0.002(2) -0.012(3)
C8 0.033(3) 0.049(3) 0.038(3) -0.019(2) 0.004(2) -0.022(3)
C9 0.025(2) 0.036(3) 0.032(3) -0.014(2) 0.0021(19) -0.009(2)
C10 0.053(3) 0.030(3) 0.037(3) -0.011(2) 0.000(2) -0.007(3)
C11 0.045(3) 0.108(6) 0.035(3) -0.022(4) -0.009(3) -0.021(4)
C12 0.038(3) 0.037(3) 0.050(4) -0.007(2) 0.003(3) -0.006(3)
C13 0.018(2) 0.037(3) 0.029(3) -0.0124(19) -0.0073(18) -0.004(2)
C14 0.023(2) 0.036(3) 0.040(3) -0.010(2) -0.012(2) -0.001(3)
C15 0.026(2) 0.050(4) 0.041(3) -0.006(2) -0.008(2) -0.019(3)
C16 0.025(2) 0.057(4) 0.031(3) -0.013(2) -0.006(2) -0.011(3)
C17 0.027(2) 0.046(3) 0.034(3) -0.015(2) -0.008(2) 0.003(3)
C18 0.017(2) 0.034(3) 0.034(3) -0.0109(18) -0.0037(18) -0.007(2)
C19 0.051(3) 0.038(3) 0.060(4) -0.011(3) -0.023(3) -0.004(3)
C20 0.037(3) 0.092(5) 0.036(3) -0.016(3) -0.011(2) -0.014(4)
C21 0.034(3) 0.036(3) 0.050(3) -0.012(2) -0.012(2) -0.005(3)
C22 0.025(2) 0.023(2) 0.019(2) -0.0075(18) -0.0062(17) -0.005(2)
N5 0.0192(17) 0.023(2) 0.025(2) -0.0072(14) -0.0049(15) -0.0036(18)
C23 0.022(2) 0.029(3) 0.028(2) -0.0136(18) -0.0053(18) -0.001(2)
C24 0.020(2) 0.033(3) 0.029(3) -0.0113(19) -0.0028(18) -0.007(2)
N6 0.0208(17) 0.021(2) 0.024(2) -0.0065(15) -0.0043(15) -0.0034(18)
C25 0.020(2) 0.022(2) 0.030(3) -0.0092(17) -0.0040(18) -0.006(2)
C26 0.027(2) 0.031(3) 0.027(3) -0.0130(19) -0.0074(19) -0.003(2)
C27 0.038(3) 0.034(3) 0.027(3) -0.015(2) -0.006(2) -0.008(2)
C28 0.032(2) 0.028(3) 0.035(3) -0.012(2) -0.001(2) -0.007(2)
C29 0.030(2) 0.025(3) 0.031(3) -0.0079(19) -0.004(2) 0.000(2)
C30 0.025(2) 0.026(3) 0.026(2) -0.0119(19) -0.0013(18) -0.003(2)
C31 0.054(3) 0.041(3) 0.033(3) -0.009(3) -0.018(3) -0.005(3)
C32 0.054(3) 0.037(3) 0.052(4) -0.013(3) -0.004(3) -0.017(3)
C33 0.048(3) 0.029(3) 0.029(3) -0.011(2) -0.011(2) 0.000(2)
C34 0.0168(19) 0.023(2) 0.031(3) -0.0033(17) -0.0021(18) -0.004(2)
C35 0.024(2) 0.028(3) 0.031(3) -0.0050(19) -0.0072(19) -0.001(2)
C36 0.029(2) 0.028(3) 0.040(3) -0.004(2) -0.011(2) 0.000(3)
C37 0.029(2) 0.023(3) 0.044(3) -0.0068(19) -0.007(2) -0.007(3)
C38 0.029(2) 0.030(3) 0.031(3) -0.009(2) -0.002(2) -0.010(2)
C39 0.020(2) 0.027(3) 0.029(3) -0.0057(18) -0.0021(18) -0.007(2)
C40 0.057(3) 0.030(3) 0.040(3) -0.011(2) -0.023(3) 0.000(3)
C41 0.051(3) 0.026(3) 0.055(4) -0.008(2) -0.017(3) -0.006(3)
C42 0.042(3) 0.036(3) 0.028(3) -0.011(2) -0.007(2) -0.006(3)
O3 0.052(3) 0.111(5) 0.061(3) -0.040(3) -0.003(2) -0.008(3)
C43 0.061(4) 0.134(8) 0.074(5) -0.039(5) -0.015(4) -0.023(6)
C44 0.083(6) 0.138(10) 0.093(7) -0.063(6) -0.026(5) 0.020(7)
C45 0.138(9) 0.084(7) 0.124(9) -0.066(7) -0.037(8) 0.037(7)
C46 0.107(7) 0.088(7) 0.084(7) -0.017(6) -0.023(6) -0.008(6)

loop_
_atom_type_symbol
_atom_type_description
_atom_type_scat_dispersion_real
_atom_type_scat_dispersion_imag
_atom_type_scat_source
C C 0.0033 0.0016 'International Tables Vol C Tables 4.2.6.8 and 6.1.1.4'
H H 0 0 'International Tables Vol C Tables 4.2.6.8 and 6.1.1.4'
D D 0 0 'International Tables Vol C Tables 4.2.6.8 and 6.1.1.4'
Cl Cl 0.1484 0.1585 'International Tables Vol C Tables 4.2.6.8 and 6.1.1.4'
N N 0.0061 0.0033 'International Tables Vol C Tables 4.2.6.8 and 6.1.1.4'
O O 0.0106 0.006 'International Tables Vol C Tables 4.2.6.8 and 6.1.1.4'
W W -0.849 6.8722 'International Tables Vol C Tables 4.2.6.8 and 6.1.1.4'

loop_
_geom_angle_atom_site_label_1
_geom_angle_atom_site_label_2
_geom_angle_atom_site_label_3
_geom_angle_site_symmetry_1
_geom_angle_site_symmetry_3
_geom_angle
_geom_angle_publ_flag
N2 W1 N1 . . 89.2(2) ?
N2 W1 C1 . . 95.23(17) ?
N1 W1 C1 . . 89.24(16) ?
N2 W1 C22 . . 89.32(17) ?
N1 W1 C22 . . 95.56(16) ?
C1 W1 C22 . . 173.44(18) ?
N2 W1 Cl2 . . 92.77(17) ?
N1 W1 Cl2 . . 171.34(11) ?
C1 W1 Cl2 . . 82.19(12) ?
C22 W1 Cl2 . . 92.89(11) ?
N2 W1 Cl1 . . 171.32(13) ?
N1 W1 Cl1 . . 91.09(15) ?
C1 W1 Cl1 . . 93.45(12) ?
C22 W1 Cl1 . . 82.02(12) ?
Cl2 W1 Cl1 . . 88.23(5) ?
O1 N1 W1 . . 174.1(4) ?
O2 N2 W1 . . 173.0(4) ?
N3 C1 N4 . . 102.8(3) ?
N3 C1 W1 . . 126.0(3) ?
N4 C1 W1 . . 131.2(3) ?
C1 N3 C2 . . 111.8(4) ?
C1 N3 C4 . . 129.8(4) ?
C2 N3 C4 . . 118.2(4) ?
C3 C2 N3 . . 106.6(4) ?
C3 C2 H2 . . 126.7 ?
N3 C2 H2 . . 126.7 ?
C2 C3 N4 . . 107.6(4) ?
C2 C3 H3 . . 126.2 ?
N4 C3 H3 . . 126.2 ?
C1 N4 C3 . . 111.2(4) ?
C1 N4 C13 . . 131.2(4) ?
C3 N4 C13 . . 117.7(4) ?
C5 C4 C9 . . 121.9(4) ?
C5 C4 N3 . . 118.6(4) ?
C9 C4 N3 . . 118.9(4) ?
C4 C5 C6 . . 117.7(4) ?
C4 C5 C10 . . 122.0(5) ?
C6 C5 C10 . . 120.3(5) ?
C7 C6 C5 . . 122.0(5) ?
C7 C6 H6 . . 119 ?
C5 C6 H6 . . 119 ?
C6 C7 C8 . . 118.1(5) ?
C6 C7 C11 . . 121.1(6) ?
C8 C7 C11 . . 120.8(5) ?
C9 C8 C7 . . 122.3(5) ?
C9 C8 H8 . . 118.8 ?
C7 C8 H8 . . 118.8 ?
C8 C9 C4 . . 117.9(5) ?
C8 C9 C12 . . 120.1(5) ?
C4 C9 C12 . . 121.9(5) ?
C5 C10 H10A . . 109.5 ?
C5 C10 H10B . . 109.5 ?
H10A C10 H10B . . 109.5 ?
C5 C10 H10C . . 109.5 ?
H10A C10 H10C . . 109.5 ?
H10B C10 H10C . . 109.5 ?
C7 C11 H11A . . 109.5 ?
C7 C11 H11B . . 109.5 ?
H11A C11 H11B . . 109.5 ?
C7 C11 H11C . . 109.5 ?
H11A C11 H11C . . 109.5 ?
H11B C11 H11C . . 109.5 ?
C9 C12 H12A . . 109.5 ?
C9 C12 H12B . . 109.5 ?
H12A C12 H12B . . 109.5 ?
C9 C12 H12C . . 109.5 ?
H12A C12 H12C . . 109.5 ?
H12B C12 H12C . . 109.5 ?
C18 C13 C14 . . 123.1(4) ?
C18 C13 N4 . . 118.6(4) ?
C14 C13 N4 . . 117.7(5) ?
C15 C14 C13 . . 116.5(5) ?
C15 C14 C19 . . 120.4(5) ?
C13 C14 C19 . . 123.0(5) ?
C16 C15 C14 . . 122.1(5) ?
C16 C15 H15 . . 119 ?
C14 C15 H15 . . 119 ?
C15 C16 C17 . . 119.0(5) ?
C15 C16 C20 . . 120.0(5) ?
C17 C16 C20 . . 121.0(6) ?
C16 C17 C18 . . 121.3(5) ?
C16 C17 H17 . . 119.4 ?
C18 C17 H17 . . 119.4 ?
C13 C18 C17 . . 118.0(4) ?
C13 C18 C21 . . 121.3(5) ?
C17 C18 C21 . . 120.7(5) ?
C14 C19 H19A . . 109.5 ?
C14 C19 H19B . . 109.5 ?
H19A C19 H19B . . 109.5 ?
C14 C19 H19C . . 109.5 ?
H19A C19 H19C . . 109.5 ?
H19B C19 H19C . . 109.5 ?
C16 C20 H20A . . 109.5 ?
C16 C20 H20B . . 109.5 ?
H20A C20 H20B . . 109.5 ?
C16 C20 H20C . . 109.5 ?
H20A C20 H20C . . 109.5 ?
H20B C20 H20C . . 109.5 ?
C18 C21 H21A . . 109.5 ?
C18 C21 H21B . . 109.5 ?
H21A C21 H21B . . 109.5 ?
C18 C21 H21C . . 109.5 ?
H21A C21 H21C . . 109.5 ?
H21B C21 H21C . . 109.5 ?
N5 C22 N6 . . 103.2(3) ?
N5 C22 W1 . . 130.8(3) ?
N6 C22 W1 . . 125.8(3) ?
C22 N5 C23 . . 111.2(3) ?
C22 N5 C25 . . 130.6(3) ?
C23 N5 C25 . . 117.6(3) ?
C24 C23 N5 . . 107.3(4) ?
C24 C23 H23 . . 126.3 ?
N5 C23 H23 . . 126.3 ?
C23 C24 N6 . . 106.8(4) ?
C23 C24 H24 . . 126.6 ?
N6 C24 H24 . . 126.6 ?
C22 N6 C24 . . 111.4(4) ?
C22 N6 C34 . . 128.5(4) ?
C24 N6 C34 . . 119.8(3) ?
C30 C25 C26 . . 122.7(4) ?
C30 C25 N5 . . 118.5(4) ?
C26 C25 N5 . . 118.4(4) ?
C27 C26 C25 . . 117.1(5) ?
C27 C26 C31 . . 120.6(4) ?
C25 C26 C31 . . 122.3(4) ?
C28 C27 C26 . . 122.4(5) ?
C28 C27 H27 . . 118.8 ?
C26 C27 H27 . . 118.8 ?
C27 C28 C29 . . 118.3(4) ?
C27 C28 C32 . . 121.0(5) ?
C29 C28 C32 . . 120.7(5) ?
C30 C29 C28 . . 121.9(5) ?
C30 C29 H29 . . 119.1 ?
C28 C29 H29 . . 119.1 ?
C25 C30 C29 . . 117.5(4) ?
C25 C30 C33 . . 121.7(4) ?
C29 C30 C33 . . 120.8(5) ?
C26 C31 H31A . . 109.5 ?
C26 C31 H31B . . 109.5 ?
H31A C31 H31B . . 109.5 ?
C26 C31 H31C . . 109.5 ?
H31A C31 H31C . . 109.5 ?
H31B C31 H31C . . 109.5 ?
C28 C32 H32A . . 109.5 ?
C28 C32 H32B . . 109.5 ?
H32A C32 H32B . . 109.5 ?
C28 C32 H32C . . 109.5 ?
H32A C32 H32C . . 109.5 ?
H32B C32 H32C . . 109.5 ?
C30 C33 H33A . . 109.5 ?
C30 C33 H33B . . 109.5 ?
H33A C33 H33B . . 109.5 ?
C30 C33 H33C . . 109.5 ?
H33A C33 H33C . . 109.5 ?
H33B C33 H33C . . 109.5 ?
C35 C34 C39 . . 123.1(4) ?
C35 C34 N6 . . 118.0(4) ?
C39 C34 N6 . . 118.7(5) ?
C34 C35 C36 . . 117.2(5) ?
C34 C35 C40 . . 122.5(5) ?
C36 C35 C40 . . 120.3(5) ?
C37 C36 C35 . . 121.6(5) ?
C37 C36 H36 . . 119.2 ?
C35 C36 H36 . . 119.2 ?
C38 C37 C36 . . 118.8(5) ?
C38 C37 C41 . . 121.5(5) ?
C36 C37 C41 . . 119.8(5) ?
C37 C38 C39 . . 122.2(5) ?
C37 C38 H38 . . 118.9 ?
C39 C38 H38 . . 118.9 ?
C34 C39 C38 . . 116.9(5) ?
C34 C39 C42 . . 121.4(4) ?
C38 C39 C42 . . 121.7(4) ?
C35 C40 H40A . . 109.5 ?
C35 C40 H40B . . 109.5 ?
H40A C40 H40B . . 109.5 ?
C35 C40 H40C . . 109.5 ?
H40A C40 H40C . . 109.5 ?
H40B C40 H40C . . 109.5 ?
C37 C41 H41A . . 109.5 ?
C37 C41 H41B . . 109.5 ?
H41A C41 H41B . . 109.5 ?
C37 C41 H41C . . 109.5 ?
H41A C41 H41C . . 109.5 ?
H41B C41 H41C . . 109.5 ?
C39 C42 H42A . . 109.5 ?
C39 C42 H42B . . 109.5 ?
H42A C42 H42B . . 109.5 ?
C39 C42 H42C . . 109.5 ?
H42A C42 H42C . . 109.5 ?
H42B C42 H42C . . 109.5 ?
C46 O3 C43 . . 108.7(6) ?
O3 C43 C44 . . 107.3(8) ?
O3 C43 D43A . . 110.3 ?
C44 C43 D43A . . 110.3 ?
O3 C43 D43B . . 110.3 ?
C44 C43 D43B . . 110.3 ?
D43A C43 D43B . . 108.5 ?
C43 C44 C45 . . 104.5(8) ?
C43 C44 D44A . . 110.9 ?
C45 C44 D44A . . 110.9 ?
C43 C44 D44B . . 110.9 ?
C45 C44 D44B . . 110.9 ?
D44A C44 D44B . . 108.9 ?
C44 C45 C46 . . 100.1(8) ?
C44 C45 D45A . . 111.8 ?
C46 C45 D45A . . 111.8 ?
C44 C45 D45B . . 111.8 ?
C46 C45 D45B . . 111.8 ?
D45A C45 D45B . . 109.5 ?
O3 C46 C45 . . 107.8(8) ?
O3 C46 D46A . . 110.1 ?
C45 C46 D46A . . 110.1 ?
O3 C46 D46B . . 110.1 ?
C45 C46 D46B . . 110.1 ?
D46A C46 D46B . . 108.5 ?

loop_
_geom_bond_atom_site_label_1
_geom_bond_atom_site_label_2
_geom_bond_site_symmetry_2
_geom_bond_distance
_geom_bond_publ_flag
W1 N2 . 1.815(5) ?
W1 N1 . 1.856(4) ?
W1 C1 . 2.278(4) ?
W1 C22 . 2.284(4) ?
W1 Cl2 . 2.4315(12) ?
W1 Cl1 . 2.4449(13) ?
N1 O1 . 1.143(6) ?
N2 O2 . 1.188(6) ?
C1 N3 . 1.364(6) ?
C1 N4 . 1.369(6) ?
N3 C2 . 1.390(6) ?
N3 C4 . 1.453(6) ?
C2 C3 . 1.319(8) ?
C2 H2 . 0.93 ?
C3 N4 . 1.387(6) ?
C3 H3 . 0.93 ?
N4 C13 . 1.459(6) ?
C4 C5 . 1.389(7) ?
C4 C9 . 1.392(7) ?
C5 C6 . 1.393(7) ?
C5 C10 . 1.505(7) ?
C6 C7 . 1.382(8) ?
C6 H6 . 0.93 ?
C7 C8 . 1.385(9) ?
C7 C11 . 1.508(8) ?
C8 C9 . 1.379(8) ?
C8 H8 . 0.93 ?
C9 C12 . 1.507(8) ?
C10 H10A . 0.96 ?
C10 H10B . 0.96 ?
C10 H10C . 0.96 ?
C11 H11A . 0.96 ?
C11 H11B . 0.96 ?
C11 H11C . 0.96 ?
C12 H12A . 0.96 ?
C12 H12B . 0.96 ?
C12 H12C . 0.96 ?
C13 C18 . 1.377(7) ?
C13 C14 . 1.403(7) ?
C14 C15 . 1.396(8) ?
C14 C19 . 1.500(8) ?
C15 C16 . 1.384(8) ?
C15 H15 . 0.93 ?
C16 C17 . 1.386(8) ?
C16 C20 . 1.529(8) ?
C17 C18 . 1.392(7) ?
C17 H17 . 0.93 ?
C18 C21 . 1.513(7) ?
C19 H19A . 0.96 ?
C19 H19B . 0.96 ?
C19 H19C . 0.96 ?
C20 H20A . 0.96 ?
C20 H20B . 0.96 ?
C20 H20C . 0.96 ?
C21 H21A . 0.96 ?
C21 H21B . 0.96 ?
C21 H21C . 0.96 ?
C22 N5 . 1.370(6) ?
C22 N6 . 1.370(5) ?
N5 C23 . 1.390(5) ?
N5 C25 . 1.449(5) ?
C23 C24 . 1.332(7) ?
C23 H23 . 0.93 ?
C24 N6 . 1.392(6) ?
C24 H24 . 0.93 ?
N6 C34 . 1.457(6) ?
C25 C30 . 1.391(7) ?
C25 C26 . 1.401(7) ?
C26 C27 . 1.392(7) ?
C26 C31 . 1.490(8) ?
C27 C28 . 1.385(8) ?
C27 H27 . 0.93 ?
C28 C29 . 1.395(7) ?
C28 C32 . 1.509(7) ?
C29 C30 . 1.393(7) ?
C29 H29 . 0.93 ?
C30 C33 . 1.497(7) ?
C31 H31A . 0.96 ?
C31 H31B . 0.96 ?
C31 H31C . 0.96 ?
C32 H32A . 0.96 ?
C32 H32B . 0.96 ?
C32 H32C . 0.96 ?
C33 H33A . 0.96 ?
C33 H33B . 0.96 ?
C33 H33C . 0.96 ?
C34 C35 . 1.388(7) ?
C34 C39 . 1.398(7) ?
C35 C36 . 1.402(7) ?
C35 C40 . 1.504(7) ?
C36 C37 . 1.393(7) ?
C36 H36 . 0.93 ?
C37 C38 . 1.379(8) ?
C37 C41 . 1.513(7) ?
C38 C39 . 1.399(7) ?
C38 H38 . 0.93 ?
C39 C42 . 1.496(7) ?
C40 H40A . 0.96 ?
C40 H40B . 0.96 ?
C40 H40C . 0.96 ?
C41 H41A . 0.96 ?
C41 H41B . 0.96 ?
C41 H41C . 0.96 ?
C42 H42A . 0.96 ?
C42 H42B . 0.96 ?
C42 H42C . 0.96 ?
O3 C46 . 1.376(11) ?
O3 C43 . 1.403(9) ?
C43 C44 . 1.454(12) ?
C43 D43A . 0.97 ?
C43 D43B . 0.97 ?
C44 C45 . 1.467(15) ?
C44 D44A . 0.97 ?
C44 D44B . 0.97 ?
C45 C46 . 1.526(14) ?
C45 D45A . 0.97 ?
C45 D45B . 0.97 ?
C46 D46A . 0.97 ?
C46 D46B . 0.97 ?

loop_
_geom_hbond_atom_site_label_D
_geom_hbond_atom_site_label_H
_geom_hbond_atom_site_label_A
_geom_hbond_site_symmetry_A
_geom_hbond_distance_DH
_geom_hbond_distance_HA
_geom_hbond_distance_DA
_geom_hbond_angle_DHA
C2 H2 O3 . 0.93 2.40 3.320(7) 172
